data_1570595
loop_
_publ_author_name
'Kitahara, Koichi'
'Takakura, Hiroyuki'
'Iwasaki, Yutaka'
'Kimura, Kaoru'

_publ_section_title
;
 Phase Equilibria in Aluminium--Ruthenium--Silicon System near 1200 Kelvin
;
_journal_issue 1
_journal_name_full 'Materials Transactions'
_journal_page_first 18
_journal_page_last 26
_journal_paper_doi 10.2320/matertrans.MT-M2023128
_journal_volume 65
_journal_year 2024
_chemical_formula_iupac '\\sim Ru7 (Al0.9 Si0.1)24'
_chemical_formula_moiety 'Al22.43 Ru6.88 Si1.79'
_chemical_formula_sum 'Al22.43 Ru6.88 Si1.79'
_chemical_formula_weight 1350.80
_space_group_crystal_system cubic
_space_group_IT_number 200
_space_group_name_Hall '-P 2 2 3'
_space_group_name_H-M_alt 'P m -3'
_atom_sites_solution_hydrogens .
_atom_sites_solution_primary dual
_atom_sites_solution_secondary difmap
_audit_creation_method SHELXL-2019/3
_cell_angle_alpha 90
_cell_angle_beta 90
_cell_angle_gamma 90
_cell_formula_units_Z 1
_cell_length_a 7.75500(4)
_cell_length_b 7.75500(4)
_cell_length_c 7.75500(4)
_cell_measurement_reflns_used 18811
_cell_measurement_temperature 300(1)
_cell_measurement_theta_max 38.2580
_cell_measurement_theta_min 2.5790
_cell_volume 466.386(4)
_computing_cell_refinement 'CrysAlisPro 1.171.42.84a (Matsumoto <i>et al.</i>, 2021)'
_computing_data_collection 'CrysAlisPro 1.171.42.84a (Matsumoto <i>et al.</i>, 2021)'
_computing_data_reduction 'CrysAlisPro 1.171.42.84a (Matsumoto <i>et al.</i>, 2021)'
_computing_structure_refinement 'SHELXL-2019/3 (Sheldrick, 2015b)'
_computing_structure_solution 'SHELXT-2018/2 (Sheldrick, 2015a)'
_diffrn_ambient_temperature 300(1)
_diffrn_detector 'Hybrid Pixel Array Detector'
_diffrn_detector_area_resol_mean 10.0000
_diffrn_detector_type HyPix
_diffrn_measured_fraction_theta_full 1.000
_diffrn_measured_fraction_theta_max 0.984
_diffrn_measurement_device 'four-circle diffractometer'
_diffrn_measurement_device_type 'XtaLAB Synergy R, HyPix'
_diffrn_measurement_method '\w scans'
_diffrn_radiation_monochromator mirror
_diffrn_radiation_probe x-ray
_diffrn_radiation_type 'Mo K\a'
_diffrn_radiation_wavelength 0.71073
_diffrn_reflns_av_R_equivalents 0.0275
_diffrn_reflns_av_unetI/netI 0.0063
_diffrn_reflns_Laue_measured_fraction_full 1.000
_diffrn_reflns_Laue_measured_fraction_max 0.984
_diffrn_reflns_limit_h_max 13
_diffrn_reflns_limit_h_min -12
_diffrn_reflns_limit_k_max 13
_diffrn_reflns_limit_k_min -13
_diffrn_reflns_limit_l_max 13
_diffrn_reflns_limit_l_min -13
_diffrn_reflns_number 23268
_diffrn_reflns_point_group_measured_fraction_full 1.000
_diffrn_reflns_point_group_measured_fraction_max 0.984
_diffrn_reflns_theta_full 25.242
_diffrn_reflns_theta_max 38.061
_diffrn_reflns_theta_min 2.626
_diffrn_source 'micro-focus sealed X-ray tube'
_diffrn_source_type 'Mova (Mo) X-ray Source'
_exptl_absorpt_coefficient_mu 6.590
_exptl_absorpt_correction_T_max 0.882
_exptl_absorpt_correction_T_min 0.828
_exptl_absorpt_correction_type gaussian
_exptl_absorpt_process_details 'CrysAlisPro 1.171.42.84a (Matsumoto <i>et al.</i>, 2021)'
_exptl_crystal_colour silver
_exptl_crystal_density_diffrn 4.809
_exptl_crystal_density_method 'not measured'
_exptl_crystal_description irregular
_exptl_crystal_F_000 612.22
_exptl_crystal_size_max 0.045
_exptl_crystal_size_mid 0.035
_exptl_crystal_size_min 0.032
_refine_diff_density_max 0.569
_refine_diff_density_min -0.600
_refine_diff_density_rms 0.095
_refine_ls_extinction_coef 0.0030(4)
_refine_ls_extinction_expression Fc^*^=kFc[1+0.001xFc^2^\l^3^/sin(2\q)]^-1/4^
_refine_ls_extinction_method 'SHELXL-2019/3 (Sheldrick, 2015b)'
_refine_ls_goodness_of_fit_ref 1.221
_refine_ls_hydrogen_treatment undef
_refine_ls_matrix_type full
_refine_ls_number_parameters 48
_refine_ls_number_reflns 499
_refine_ls_number_restraints 0
_refine_ls_restrained_S_all 1.221
_refine_ls_R_factor_all 0.0165
_refine_ls_R_factor_gt 0.0161
_refine_ls_shift/su_max 0.000
_refine_ls_shift/su_mean 0.000
_refine_ls_structure_factor_coef Fsqd
_refine_ls_weighting_details 'w=1/[\s^2^(Fo^2^)+(0.0110P)^2^+0.6679P] where P=(Fo^2^+2Fc^2^)/3'
_refine_ls_weighting_scheme calc
_refine_ls_wR_factor_gt 0.0356
_refine_ls_wR_factor_ref 0.0357
_reflns_Friedel_coverage 0.000
_reflns_Friedel_fraction_full .
_reflns_Friedel_fraction_max .
_reflns_number_gt 492
_reflns_number_total 499
_reflns_threshold_expression 'I > 2\s(I)'
_cod_data_source_file c_asrs14b001_a.checkcif.cif
_cod_data_source_block asr-s14b001
_cod_original_cell_volume 466.385(7)
_cod_database_code 1570595
_shelx_shelxl_version_number 2019/3
_shelx_space_group_comment
;
The symmetry employed for this shelxl refinement is uniquely defined
by the following loop, which should always be used as a source of
symmetry information in preference to the above space-group names.
They are only intended as comments.
;
_exptl_absorpt_special_details
;
CrysAlisPro 1.171.42.84a (Matsumoto <i>et al.</i>, 2021)
Numerical absorption correction based on gaussian integration over
a multifaceted crystal model
Empirical absorption correction using spherical harmonics,
implemented in SCALE3 ABSPACK scaling algorithm.
;
_oxdiff_exptl_absorpt_empirical_full_min 0.783
_oxdiff_exptl_absorpt_empirical_full_max 1.315
_oxdiff_exptl_absorpt_empirical_details
;
Empirical correction (ABSPACK) includes:
- Absorption correction using spherical harmonics
- Frame scaling
- Detector area scaling
;

loop_
_space_group_symop_id
_space_group_symop_operation_xyz
1 'x, y, z'
2 '-x, -y, z'
3 '-x, y, -z'
4 'x, -y, -z'
5 'z, x, y'
6 'z, -x, -y'
7 '-z, -x, y'
8 '-z, x, -y'
9 'y, z, x'
10 '-y, z, -x'
11 'y, -z, -x'
12 '-y, -z, x'
13 '-x, -y, -z'
14 'x, y, -z'
15 'x, -y, z'
16 '-x, y, z'
17 '-z, -x, -y'
18 '-z, x, y'
19 'z, x, -y'
20 'z, -x, y'
21 '-y, -z, -x'
22 'y, -z, x'
23 '-y, z, x'
24 'y, z, -x'

loop_
_atom_site_label
_atom_site_type_symbol
_atom_site_fract_x
_atom_site_fract_y
_atom_site_fract_z
_atom_site_U_iso_or_equiv
_atom_site_adp_type
_atom_site_occupancy
_atom_site_site_symmetry_order
_atom_site_calc_flag
_atom_site_refinement_flags_posn
_atom_site_refinement_flags_adp
_atom_site_refinement_flags_occupancy
_atom_site_disorder_assembly
_atom_site_disorder_group
Ru1 Ru 0.000000 0.000000 0.000000 0.00720(13) Uani 0.880(3) 24 d S T . . .
Si2 Si 0.500000 0.500000 0.500000 0.0073(2) Uani 1 24 d S T P . .
Ru3 Ru 0.29963(2) 0.500000 0.000000 0.01291(7) Uani 1 4 d S T P . .
Al4 Al 0.500000 0.31558(9) 0.19038(8) 0.01919(13) Uani 1 2 d S T P . .
Al5A Al 0.3806(5) 0.000000 0.000000 0.0220(8) Uani 0.442(7) 4 d S T . . .
Al5B Al 0.461(3) 0.000000 0.000000 0.009(5) Uiso 0.046(6) 4 d S . . . .
Al6A Al 0.1800(7) 0.1800(7) 0.1800(7) 0.0177(18) Uani 0.26(2) 3 d S T . . .
Al6B Al 0.1386(15) 0.2445(15) 0.1545(8) 0.054(3) Uani 0.211(9) 1 d . . . . .
Al6C Al 0.000000 0.287(7) 0.125(7) 0.07(2) Uiso 0.030(6) 2 d S . . . .
Si6D Si 0.000000 0.1579(15) 0.2523(15) 0.030(3) Uani 0.066(4) 2 d S T . . .

loop_
_atom_site_aniso_label
_atom_site_aniso_U_11
_atom_site_aniso_U_22
_atom_site_aniso_U_33
_atom_site_aniso_U_23
_atom_site_aniso_U_13
_atom_site_aniso_U_12
Ru1 0.00720(13) 0.00720(13) 0.00720(13) 0.000 0.000 0.000
Si2 0.0073(2) 0.0073(2) 0.0073(2) 0.000 0.000 0.000
Ru3 0.00636(8) 0.02476(11) 0.00762(8) 0.000 0.000 0.000
Al4 0.0277(3) 0.0152(2) 0.0147(2) 0.0078(2) 0.000 0.000
Al5A 0.034(2) 0.0199(10) 0.0124(9) 0.000 0.000 0.000
Al6A 0.0177(18) 0.0177(18) 0.0177(18) 0.0062(11) 0.0062(11) 0.0062(11)
Al6B 0.087(6) 0.039(5) 0.035(2) -0.025(2) 0.018(3) -0.044(5)
Si6D 0.033(6) 0.028(5) 0.029(6) -0.017(4) 0.000 0.000

loop_
_atom_type_symbol
_atom_type_description
_atom_type_scat_dispersion_real
_atom_type_scat_dispersion_imag
_atom_type_scat_source
Al Al 0.0645 0.0514 'International Tables Vol C Tables 4.2.6.8 and 6.1.1.4'
Ru Ru -1.2594 0.8363 'International Tables Vol C Tables 4.2.6.8 and 6.1.1.4'
Si Si 0.0817 0.0704 'International Tables Vol C Tables 4.2.6.8 and 6.1.1.4'

loop_
_geom_angle_atom_site_label_1
_geom_angle_atom_site_label_2
_geom_angle_atom_site_label_3
_geom_angle
_geom_angle_site_symmetry_1
_geom_angle_site_symmetry_3
Si6D Ru1 Si6D 180.0(3) 21 9
Si6D Ru1 Si6D 63.27(15) 21 17
Si6D Ru1 Si6D 116.73(15) 9 17
Si6D Ru1 Si6D 116.73(15) 21 5
Si6D Ru1 Si6D 63.27(15) 9 5
Si6D Ru1 Si6D 180.0(5) 17 5
Si6D Ru1 Si6D 63.27(15) 21 13
Si6D Ru1 Si6D 116.73(15) 9 13
Si6D Ru1 Si6D 63.27(15) 17 13
Si6D Ru1 Si6D 116.73(15) 5 13
Si6D Ru1 Si6D 116.73(15) 21 .
Si6D Ru1 Si6D 63.27(15) 9 .
Si6D Ru1 Si6D 116.73(16) 17 .
Si6D Ru1 Si6D 63.27(15) 5 .
Si6D Ru1 Si6D 180.0 13 .
Si6D Ru1 Si6D 64.1(6) 21 22
Si6D Ru1 Si6D 115.9(6) 9 22
Si6D Ru1 Si6D 116.73(15) 17 22
Si6D Ru1 Si6D 63.27(15) 5 22
Si6D Ru1 Si6D 63.27(15) 13 22
Si6D Ru1 Si6D 116.73(15) . 22
Si6D Ru1 Si6D 115.9(6) 21 10
Si6D Ru1 Si6D 64.1(6) 9 10
Si6D Ru1 Si6D 63.27(15) 17 10
Si6D Ru1 Si6D 116.73(15) 5 10
Si6D Ru1 Si6D 116.73(15) 13 10
Si6D Ru1 Si6D 63.27(15) . 10
Si6D Ru1 Si6D 180.0(5) 22 10
Si6D Ru1 Si6D 63.27(15) 21 18
Si6D Ru1 Si6D 116.73(15) 9 18
Si6D Ru1 Si6D 64.1(6) 17 18
Si6D Ru1 Si6D 115.9(6) 5 18
Si6D Ru1 Si6D 116.73(15) 13 18
Si6D Ru1 Si6D 63.27(15) . 18
Si6D Ru1 Si6D 116.73(15) 22 18
Si6D Ru1 Si6D 63.27(15) 10 18
Si6D Ru1 Si6D 116.73(15) 21 6
Si6D Ru1 Si6D 63.27(15) 9 6
Si6D Ru1 Si6D 115.9(6) 17 6
Si6D Ru1 Si6D 64.1(6) 5 6
Si6D Ru1 Si6D 63.27(15) 13 6
Si6D Ru1 Si6D 116.73(15) . 6
Si6D Ru1 Si6D 63.27(15) 22 6
Si6D Ru1 Si6D 116.73(15) 10 6
Si6D Ru1 Si6D 180.0(3) 18 6
Si6D Ru1 Si6D 116.73(15) 21 14
Si6D Ru1 Si6D 63.27(15) 9 14
Si6D Ru1 Si6D 63.27(15) 17 14
Si6D Ru1 Si6D 116.73(15) 5 14
Si6D Ru1 Si6D 64.1(6) 13 14
Si6D Ru1 Si6D 115.9(6) . 14
Si6D Ru1 Si6D 116.73(15) 22 14
Si6D Ru1 Si6D 63.27(15) 10 14
Si6D Ru1 Si6D 116.73(15) 18 14
Si6D Ru1 Si6D 63.27(15) 6 14
Si6D Ru1 Si6D 63.27(15) 21 2
Si6D Ru1 Si6D 116.73(15) 9 2
Si6D Ru1 Si6D 116.73(15) 17 2
Si6D Ru1 Si6D 63.27(15) 5 2
Si6D Ru1 Si6D 115.9(6) 13 2
Si6D Ru1 Si6D 64.1(6) . 2
Si6D Ru1 Si6D 63.27(15) 22 2
Si6D Ru1 Si6D 116.73(15) 10 2
Si6D Ru1 Si6D 63.27(15) 18 2
Si6D Ru1 Si6D 116.73(15) 6 2
Si6D Ru1 Si6D 180.0(5) 14 2
Al4 Si2 Al4 180.0 21_666 9
Al4 Si2 Al4 63.918(7) 21_666 17_666
Al4 Si2 Al4 116.082(7) 9 17_666
Al4 Si2 Al4 116.082(7) 21_666 5
Al4 Si2 Al4 63.918(7) 9 5
Al4 Si2 Al4 180.0 17_666 5
Al4 Si2 Al4 63.918(7) 21_666 13_666
Al4 Si2 Al4 116.082(7) 9 13_666
Al4 Si2 Al4 63.918(7) 17_666 13_666
Al4 Si2 Al4 116.082(7) 5 13_666
Al4 Si2 Al4 61.56(3) 21_666 22_565
Al4 Si2 Al4 118.44(3) 9 22_565
Al4 Si2 Al4 116.082(7) 17_666 22_565
Al4 Si2 Al4 63.918(7) 5 22_565
Al4 Si2 Al4 63.918(7) 13_666 22_565
Al4 Si2 Al4 118.44(3) 21_666 10_656
Al4 Si2 Al4 61.56(3) 9 10_656
Al4 Si2 Al4 63.918(7) 17_666 10_656
Al4 Si2 Al4 116.082(7) 5 10_656
Al4 Si2 Al4 116.082(7) 13_666 10_656
Al4 Si2 Al4 180.0 22_565 10_656
Al4 Si2 Al4 116.082(7) 21_666 6_566
Al4 Si2 Al4 63.918(7) 9 6_566
Al4 Si2 Al4 118.44(3) 17_666 6_566
Al4 Si2 Al4 61.56(3) 5 6_566
Al4 Si2 Al4 63.918(7) 13_666 6_566
Al4 Si2 Al4 63.918(7) 22_565 6_566
Al4 Si2 Al4 116.082(7) 10_656 6_566
Al4 Si2 Al4 63.918(7) 21_666 18_655
Al4 Si2 Al4 116.082(7) 9 18_655
Al4 Si2 Al4 61.56(3) 17_666 18_655
Al4 Si2 Al4 118.44(3) 5 18_655
Al4 Si2 Al4 116.082(7) 13_666 18_655
Al4 Si2 Al4 116.082(7) 22_565 18_655
Al4 Si2 Al4 63.918(7) 10_656 18_655
Al4 Si2 Al4 180.0 6_566 18_655
Al4 Si2 Al4 63.918(7) 21_666 2_665
Al4 Si2 Al4 116.082(7) 9 2_665
Al4 Si2 Al4 116.082(7) 17_666 2_665
Al4 Si2 Al4 63.918(7) 5 2_665
Al4 Si2 Al4 118.44(3) 13_666 2_665
Al4 Si2 Al4 63.918(7) 22_565 2_665
Al4 Si2 Al4 116.082(7) 10_656 2_665
Al4 Si2 Al4 116.082(7) 6_566 2_665
Al4 Si2 Al4 63.918(7) 18_655 2_665
Al4 Si2 Al4 116.082(7) 21_666 14_556
Al4 Si2 Al4 63.918(7) 9 14_556
Al4 Si2 Al4 63.918(7) 17_666 14_556
Al4 Si2 Al4 116.082(7) 5 14_556
Al4 Si2 Al4 61.56(3) 13_666 14_556
Al4 Si2 Al4 116.082(7) 22_565 14_556
Al4 Si2 Al4 63.918(7) 10_656 14_556
Al4 Si2 Al4 63.918(7) 6_566 14_556
Al4 Si2 Al4 116.082(7) 18_655 14_556
Al4 Si2 Al4 180.0 2_665 14_556
Al4 Si2 Al4 116.082(7) 21_666 .
Al4 Si2 Al4 63.918(7) 9 .
Al4 Si2 Al4 116.082(7) 17_666 .
Al4 Si2 Al4 63.918(7) 5 .
Al4 Si2 Al4 180.0 13_666 .
Al4 Si2 Al4 116.082(7) 22_565 .
Al4 Si2 Al4 63.918(7) 10_656 .
Al4 Si2 Al4 116.082(7) 6_566 .
Al4 Si2 Al4 63.918(7) 18_655 .
Al4 Si2 Al4 61.56(3) 2_665 .
Al4 Si2 Al4 118.44(3) 14_556 .
Si6D Ru3 Si6D 120.5(7) 9 22_565
Si6D Ru3 Al5B 52.8(6) 9 5
Si6D Ru3 Al5B 67.6(6) 22_565 5
Si6D Ru3 Al5B 67.6(6) 9 17_565
Si6D Ru3 Al5B 52.8(6) 22_565 17_565
Al5B Ru3 Al5B 14.8(11) 5 17_565
Si6D Ru3 Al5A 38.5(3) 9 5
Si6D Ru3 Al5A 82.0(3) 22_565 5
Al5B Ru3 Al5A 14.3(5) 5 5
Al5B Ru3 Al5A 29.1(6) 17_565 5
Si6D Ru3 Al5A 82.0(3) 9 17_565
Si6D Ru3 Al5A 38.5(3) 22_565 17_565
Al5B Ru3 Al5A 29.1(6) 5 17_565
Al5B Ru3 Al5A 14.3(5) 17_565 17_565
Al5A Ru3 Al5A 43.46(16) 5 17_565
Si6D Ru3 Al4 79.5(3) 9 .
Si6D Ru3 Al4 141.37(13) 22_565 .
Al5B Ru3 Al4 121.8(4) 5 .
Al5B Ru3 Al4 132.0(3) 17_565 .
Al5A Ru3 Al4 110.78(6) 5 .
Al5A Ru3 Al4 139.97(4) 17_565 .
Si6D Ru3 Al4 141.37(13) 9 2_665
Si6D Ru3 Al4 79.5(3) 22_565 2_665
Al5B Ru3 Al4 132.0(3) 5 2_665
Al5B Ru3 Al4 121.8(4) 17_565 2_665
Al5A Ru3 Al4 139.97(4) 5 2_665
Al5A Ru3 Al4 110.78(7) 17_565 2_665
Al4 Ru3 Al4 67.43(3) . 2_665
Si6D Ru3 Al4 79.5(3) 9 14
Si6D Ru3 Al4 141.37(13) 22_565 14
Al5B Ru3 Al4 121.8(4) 5 14
Al5B Ru3 Al4 132.0(3) 17_565 14
Al5A Ru3 Al4 110.78(7) 5 14
Al5A Ru3 Al4 139.97(4) 17_565 14
Al4 Ru3 Al4 69.92(3) . 14
Al4 Ru3 Al4 105.826(18) 2_665 14
Si6D Ru3 Al4 141.37(13) 9 13_665
Si6D Ru3 Al4 79.5(3) 22_565 13_665
Al5B Ru3 Al4 132.0(3) 5 13_665
Al5B Ru3 Al4 121.8(4) 17_565 13_665
Al5A Ru3 Al4 139.97(4) 5 13_665
Al5A Ru3 Al4 110.78(7) 17_565 13_665
Al4 Ru3 Al4 105.826(18) . 13_665
Al4 Ru3 Al4 69.92(3) 2_665 13_665
Al4 Ru3 Al4 67.42(3) 14 13_665
Si6D Ru3 Al4 80.65(10) 9 6_565
Si6D Ru3 Al4 80.65(9) 22_565 6_565
Al5B Ru3 Al4 71.07(3) 5 6_565
Al5B Ru3 Al4 71.07(3) 17_565 6_565
Al5A Ru3 Al4 72.308(18) 5 6_565
Al5A Ru3 Al4 72.308(18) 17_565 6_565
Al4 Ru3 Al4 137.622(8) . 6_565
Al4 Ru3 Al4 137.623(8) 2_665 6_565
Al4 Ru3 Al4 69.87(2) 14 6_565
Al4 Ru3 Al4 69.87(2) 13_665 6_565
Si6D Ru3 Al4 80.65(9) 9 5
Si6D Ru3 Al4 80.65(10) 22_565 5
Al5B Ru3 Al4 71.07(3) 5 5
Al5B Ru3 Al4 71.07(3) 17_565 5
Al5A Ru3 Al4 72.308(18) 5 5
Al5A Ru3 Al4 72.308(17) 17_565 5
Al4 Ru3 Al4 69.87(2) . 5
Al4 Ru3 Al4 69.87(2) 2_665 5
Al4 Ru3 Al4 137.623(8) 14 5
Al4 Ru3 Al4 137.623(8) 13_665 5
Al4 Ru3 Al4 141.81(3) 6_565 5
Al6B Al4 Al6B 113.0(7) 9 23_655
Al6B Al4 Ru3 134.2(3) 9 13_665
Al6B Al4 Ru3 72.07(11) 23_655 13_665
Al6B Al4 Ru3 72.07(11) 9 .
Al6B Al4 Ru3 134.2(3) 23_655 .
Ru3 Al4 Ru3 74.173(18) 13_665 .
Al6B Al4 Ru3 63.80(13) 9 9
Al6B Al4 Ru3 63.80(13) 23_655 9
Ru3 Al4 Ru3 135.393(18) 13_665 9
Ru3 Al4 Ru3 135.393(18) . 9
Al6B Al4 Al6C 25.5(8) 9 9
Al6B Al4 Al6C 97.6(13) 23_655 9
Ru3 Al4 Al6C 111.4(7) 13_665 9
Ru3 Al4 Al6C 67.4(12) . 9
Ru3 Al4 Al6C 69.9(10) 9 9
Al6B Al4 Al6C 97.6(13) 9 10_655
Al6B Al4 Al6C 25.5(8) 23_655 10_655
Ru3 Al4 Al6C 67.4(12) 13_665 10_655
Ru3 Al4 Al6C 111.4(7) . 10_655
Ru3 Al4 Al6C 69.9(10) 9 10_655
Al6C Al4 Al6C 77(2) 9 10_655
Al6B Al4 Al6A 123.9(2) 9 16_655
Al6B Al4 Al6A 12.2(5) 23_655 16_655
Ru3 Al4 Al6A 69.17(2) 13_665 16_655
Ru3 Al4 Al6A 138.97(8) . 16_655
Ru3 Al4 Al6A 68.98(2) 9 16_655
Al6C Al4 Al6A 109.8(12) 9 16_655
Al6C Al4 Al6A 36.5(9) 10_655 16_655
Al6B Al4 Al6A 12.2(5) 9 .
Al6B Al4 Al6A 123.9(2) 23_655 .
Ru3 Al4 Al6A 138.97(8) 13_665 .
Ru3 Al4 Al6A 69.17(2) . .
Ru3 Al4 Al6A 68.98(2) 9 .
Al6C Al4 Al6A 36.5(9) 9 .
Al6C Al4 Al6A 109.8(12) 10_655 .
Al6A Al4 Al6A 133.96(15) 16_655 .
Al6B Al4 Si2 114.5(4) 9 .
Al6B Al4 Si2 114.5(4) 23_655 .
Ru3 Al4 Si2 102.02(2) 13_665 .
Ru3 Al4 Si2 102.02(2) . .
Ru3 Al4 Si2 101.68(2) 9 .
Al6C Al4 Si2 139.4(9) 9 .
Al6C Al4 Si2 139.4(9) 10_655 .
Al6A Al4 Si2 103.01(13) 16_655 .
Al6A Al4 Si2 103.01(13) . .
Al6B Al4 Al4 121.7(2) 9 2_665
Al6B Al4 Al4 121.7(2) 23_655 2_665
Ru3 Al4 Al4 56.287(14) 13_665 2_665
Ru3 Al4 Al4 56.287(14) . 2_665
Ru3 Al4 Al4 160.904(15) 9 2_665
Al6C Al4 Al4 123.7(12) 9 2_665
Al6C Al4 Al4 123.7(12) 10_655 2_665
Al6A Al4 Al4 112.95(6) 16_655 2_665
Al6A Al4 Al4 112.95(6) . 2_665
Si2 Al4 Al4 59.220(13) . 2_665
Al6B Al4 Al6B 21.3(5) 9 .
Al6B Al4 Al6B 134.17(15) 23_655 .
Ru3 Al4 Al6B 129.8(2) 13_665 .
Ru3 Al4 Al6B 57.5(3) . .
Ru3 Al4 Al6B 81.4(3) 9 .
Al6C Al4 Al6B 39.9(11) 9 .
Al6C Al4 Al6B 116.5(12) 10_655 .
Al6A Al4 Al6B 145.2(3) 16_655 .
Al6A Al4 Al6B 12.4(3) . .
Si2 Al4 Al6B 100.47(9) . .
Al4 Al4 Al6B 101.1(3) 2_665 .
Al5B Al5A Al6C 127(3) . 22
Al5B Al5A Al6C 127(3) . 9
Al6C Al5A Al6C 106(5) 22 9
Al5B Al5A Al5B 0.0 . 13_655
Al6C Al5A Al5B 127(3) 22 13_655
Al6C Al5A Al5B 127(3) 9 13_655
Al5B Al5A Si6D 129.1(4) . 6
Al6C Al5A Si6D 67.7(15) 22 6
Al6C Al5A Si6D 67.7(15) 9 6
Al5B Al5A Si6D 129.1(4) 13_655 6
Al5B Al5A Si6D 129.1(4) . 5
Al6C Al5A Si6D 67.7(15) 22 5
Al6C Al5A Si6D 67.7(15) 9 5
Al5B Al5A Si6D 129.1(4) 13_655 5
Si6D Al5A Si6D 101.8(7) 6 5
Al5B Al5A Al5A 0.0 . 13_655
Al6C Al5A Al5A 127(3) 22 13_655
Al6C Al5A Al5A 127(3) 9 13_655
Al5B Al5A Al5A 0.0 13_655 13_655
Si6D Al5A Al5A 129.1(4) 6 13_655
Si6D Al5A Al5A 129.1(4) 5 13_655
Al5B Al5A Al6B 123.26(15) . 11
Al6C Al5A Al6B 34.2(3) 22 11
Al6C Al5A Al6B 100(2) 9 11
Al5B Al5A Al6B 123.26(15) 13_655 11
Si6D Al5A Al6B 38.8(2) 6 11
Si6D Al5A Al6B 95.0(3) 5 11
Al5A Al5A Al6B 123.26(15) 13_655 11
Al5B Al5A Al6B 123.26(15) . 22
Al6C Al5A Al6B 34.2(3) 22 22
Al6C Al5A Al6B 100(2) 9 22
Al5B Al5A Al6B 123.26(15) 13_655 22
Si6D Al5A Al6B 95.0(3) 6 22
Si6D Al5A Al6B 38.8(2) 5 22
Al5A Al5A Al6B 123.26(15) 13_655 22
Al6B Al5A Al6B 67.9(3) 11 22
Al5B Al5A Al6B 123.26(15) . 9
Al6C Al5A Al6B 100(2) 22 9
Al6C Al5A Al6B 34.2(3) 9 9
Al5B Al5A Al6B 123.26(15) 13_655 9
Si6D Al5A Al6B 95.0(3) 6 9
Si6D Al5A Al6B 38.8(2) 5 9
Al5A Al5A Al6B 123.26(15) 13_655 9
Al6B Al5A Al6B 113.5(3) 11 9
Al6B Al5A Al6B 77.0(4) 22 9
Al5B Al5A Al6B 123.26(15) . 24
Al6C Al5A Al6B 100(2) 22 24
Al6C Al5A Al6B 34.2(3) 9 24
Al5B Al5A Al6B 123.26(15) 13_655 24
Si6D Al5A Al6B 38.8(2) 6 24
Si6D Al5A Al6B 95.0(3) 5 24
Al5A Al5A Al6B 123.26(15) 13_655 24
Al6B Al5A Al6B 77.0(4) 11 24
Al6B Al5A Al6B 113.5(3) 22 24
Al6B Al5A Al6B 67.9(3) 9 24
Al5B Al5A Ru3 68.27(8) . 9
Al6C Al5A Ru3 102.9(8) 22 9
Al6C Al5A Ru3 102.9(8) 9 9
Al5B Al5A Ru3 68.27(8) 13_655 9
Si6D Al5A Ru3 162.6(4) 6 9
Si6D Al5A Ru3 60.8(4) 5 9
Al5A Al5A Ru3 68.27(8) 13_655 9
Al6B Al5A Ru3 136.20(19) 11 9
Al6B Al5A Ru3 71.60(12) 22 9
Al6B Al5A Ru3 71.60(12) 9 9
Al6B Al5A Ru3 136.20(19) 24 9
Al5B Al5B Al5A 180.0 13_655 .
Al5B Al5B Al5A 0.0 13_655 13_655
Al5A Al5B Al5A 180.0 . 13_655
Al5B Al5B Al6C 144(2) 13_655 22
Al5A Al5B Al6C 36(2) . 22
Al5A Al5B Al6C 144(2) 13_655 22
Al5B Al5B Al6C 144(2) 13_655 9
Al5A Al5B Al6C 36(2) . 9
Al5A Al5B Al6C 144(2) 13_655 9
Al6C Al5B Al6C 71(4) 22 9
Al5B Al5B Si6D 142.9(5) 13_655 6
Al5A Al5B Si6D 37.1(5) . 6
Al5A Al5B Si6D 142.9(5) 13_655 6
Al6C Al5B Si6D 49.6(13) 22 6
Al6C Al5B Si6D 49.6(13) 9 6
Al5B Al5B Si6D 142.9(5) 13_655 5
Al5A Al5B Si6D 37.1(5) . 5
Al5A Al5B Si6D 142.9(5) 13_655 5
Al6C Al5B Si6D 49.6(13) 22 5
Al6C Al5B Si6D 49.6(13) 9 5
Si6D Al5B Si6D 74.2(9) 6 5
Al5B Al5B Al6C 26.3(15) 13_655 10_655
Al5A Al5B Al6C 153.7(15) . 10_655
Al5A Al5B Al6C 26.3(15) 13_655 10_655
Al6C Al5B Al6C 170.7(9) 22 10_655
Al6C Al5B Al6C 118(3) 9 10_655
Si6D Al5B Al6C 135.6(8) 6 10_655
Si6D Al5B Al6C 135.6(8) 5 10_655
Al5B Al5B Al6C 26.3(15) 13_655 21_655
Al5A Al5B Al6C 153.7(15) . 21_655
Al5A Al5B Al6C 26.3(15) 13_655 21_655
Al6C Al5B Al6C 118(3) 22 21_655
Al6C Al5B Al6C 170.7(9) 9 21_655
Si6D Al5B Al6C 135.6(8) 6 21_655
Si6D Al5B Al6C 135.6(8) 5 21_655
Al6C Al5B Al6C 53(3) 10_655 21_655
Al5B Al5B Al6B 136.2(4) 13_655 11
Al5A Al5B Al6B 43.8(4) . 11
Al5A Al5B Al6B 136.2(4) 13_655 11
Al6C Al5B Al6B 27.5(3) 22 11
Al6C Al5B Al6B 73.3(18) 9 11
Si6D Al5B Al6B 31.3(3) 6 11
Si6D Al5B Al6B 72.7(7) 5 11
Al6C Al5B Al6B 151.1(6) 10_655 11
Al6C Al5B Al6B 114.7(13) 21_655 11
Al5B Al5B Al6B 136.2(4) 13_655 24
Al5A Al5B Al6B 43.8(4) . 24
Al5A Al5B Al6B 136.2(4) 13_655 24
Al6C Al5B Al6B 73.3(18) 22 24
Al6C Al5B Al6B 27.5(3) 9 24
Si6D Al5B Al6B 31.3(3) 6 24
Si6D Al5B Al6B 72.7(7) 5 24
Al6C Al5B Al6B 114.7(13) 10_655 24
Al6C Al5B Al6B 151.1(6) 21_655 24
Al6B Al5B Al6B 62.0(5) 11 24
Al5B Al5B Al6B 136.2(4) 13_655 22
Al5A Al5B Al6B 43.8(4) . 22
Al5A Al5B Al6B 136.2(4) 13_655 22
Al6C Al5B Al6B 27.5(3) 22 22
Al6C Al5B Al6B 73.3(18) 9 22
Si6D Al5B Al6B 72.7(7) 6 22
Si6D Al5B Al6B 31.3(3) 5 22
Al6C Al5B Al6B 151.1(6) 10_655 22
Al6C Al5B Al6B 114.7(13) 21_655 22
Al6B Al5B Al6B 55.0(5) 11 22
Al6B Al5B Al6B 87.6(8) 24 22
Al6B Al6A Al6B 119.97(7) . 9
Al6B Al6A Al6B 119.97(8) . 5
Al6B Al6A Al6B 119.97(7) 9 5
Al6B Al6A Si6D 74.6(8) . .
Al6B Al6A Si6D 152.8(14) 9 .
Al6B Al6A Si6D 49.8(7) 5 .
Al6B Al6A Si6D 49.8(7) . 9
Al6B Al6A Si6D 74.6(8) 9 9
Al6B Al6A Si6D 152.8(14) 5 9
Si6D Al6A Si6D 106.2(6) . 9
Al6B Al6A Si6D 152.8(14) . 5
Al6B Al6A Si6D 49.8(7) 9 5
Al6B Al6A Si6D 74.6(8) 5 5
Si6D Al6A Si6D 106.2(6) . 5
Si6D Al6A Si6D 106.2(6) 9 5
Al6B Al6A Al6C 134(2) . 5
Al6B Al6A Al6C 101.1(18) 9 5
Al6B Al6A Al6C 26(2) 5 5
Si6D Al6A Al6C 59.2(19) . 5
Si6D Al6A Al6C 137.1(19) 9 5
Si6D Al6A Al6C 51.9(17) 5 5
Al6B Al6A Al6C 101.1(18) . 9
Al6B Al6A Al6C 26(2) 9 9
Al6B Al6A Al6C 134(2) 5 9
Si6D Al6A Al6C 137.1(19) . 9
Si6D Al6A Al6C 51.9(17) 9 9
Si6D Al6A Al6C 59.2(19) 5 9
Al6C Al6A Al6C 108.9(19) 5 9
Al6B Al6A Al6C 26(2) . .
Al6B Al6A Al6C 134(2) 9 .
Al6B Al6A Al6C 101.1(18) 5 .
Si6D Al6A Al6C 51.9(17) . .
Si6D Al6A Al6C 59.2(19) 9 .
Si6D Al6A Al6C 137.1(19) 5 .
Al6C Al6A Al6C 108.9(19) 5 .
Al6C Al6A Al6C 108.9(19) 9 .
Al6B Al6A Ru1 88.9(12) . .
Al6B Al6A Ru1 88.9(12) 9 .
Al6B Al6A Ru1 88.9(12) 5 .
Si6D Al6A Ru1 67.4(5) . .
Si6D Al6A Ru1 67.4(5) 9 .
Si6D Al6A Ru1 67.4(5) 5 .
Al6C Al6A Ru1 69.9(19) 5 .
Al6C Al6A Ru1 69.9(18) 9 .
Al6C Al6A Ru1 69.9(18) . .
Al6B Al6A Al5A 125.8(5) . .
Al6B Al6A Al5A 17.3(9) 9 .
Al6B Al6A Al5A 110.7(6) 5 .
Si6D Al6A Al5A 135.5(6) . .
Si6D Al6A Al5A 76.3(5) 9 .
Si6D Al6A Al5A 36.5(5) 5 .
Al6C Al6A Al5A 88.2(17) 5 .
Al6C Al6A Al5A 24.7(17) 9 .
Al6C Al6A Al5A 130(2) . .
Ru1 Al6A Al5A 73.5(2) . .
Al6B Al6A Al5A 17.3(9) . 5
Al6B Al6A Al5A 110.7(6) 9 5
Al6B Al6A Al5A 125.8(5) 5 5
Si6D Al6A Al5A 76.3(5) . 5
Si6D Al6A Al5A 36.5(5) 9 5
Si6D Al6A Al5A 135.5(6) 5 5
Al6C Al6A Al5A 130(2) 5 5
Al6C Al6A Al5A 88.2(17) 9 5
Al6C Al6A Al5A 24.7(17) . 5
Ru1 Al6A Al5A 73.5(2) . 5
Al5A Al6A Al5A 112.26(19) . 5
Al6A Al6B Al6B 30.02(4) . 5
Al6A Al6B Al6B 30.02(4) . 9
Al6B Al6B Al6B 60.0 5 9
Al6A Al6B Al6C 140(3) . .
Al6B Al6B Al6C 117(3) 5 .
Al6B Al6B Al6C 150(3) 9 .
Al6A Al6B Si6D 106.9(9) . 9
Al6B Al6B Si6D 131.4(10) 5 9
Al6B Al6B Si6D 80.0(12) 9 9
Al6C Al6B Si6D 84(3) . 9
Al6A Al6B Si6D 81.3(5) . .
Al6B Al6B Si6D 53.7(7) 5 .
Al6B Al6B Si6D 108.5(7) 9 .
Al6C Al6B Si6D 63(3) . .
Si6D Al6B Si6D 128.4(9) 9 .
Al6A Al6B Al6C 60.0(13) . 9
Al6B Al6B Al6C 88.1(15) 5 9
Al6B Al6B Al6C 32.6(14) 9 9
Al6C Al6B Al6C 125(4) . 9
Si6D Al6B Al6C 47.5(13) 9 9
Si6D Al6B Al6C 122.8(18) . 9
Al6A Al6B Al5A 157.1(10) . 5
Al6B Al6B Al5A 151.5(4) 5 5
Al6B Al6B Al5A 134.8(5) 9 5
Al6C Al6B Al5A 36(3) . 5
Si6D Al6B Al5A 54.9(9) 9 5
Si6D Al6B Al5A 99.4(8) . 5
Al6C Al6B Al5A 102.3(12) 9 5
Al6A Al6B Si6D 19.3(9) . 5
Al6B Al6B Si6D 42.1(5) 5 5
Al6B Al6B Si6D 25.7(4) 9 5
Al6C Al6B Si6D 131(3) . 5
Si6D Al6B Si6D 90.3(8) 9 5
Si6D Al6B Si6D 83.6(6) . 5
Al6C Al6B Si6D 46.5(14) 9 5
Al5A Al6B Si6D 137.8(3) 5 5
Al6A Al6B Al6B 120.9(9) . 16
Al6B Al6B Al6B 96.5(3) 5 16
Al6B Al6B Al6B 139.20(19) 9 16
Al6C Al6B Al6B 20(3) . 16
Si6D Al6B Al6B 97.1(8) 9 16
Si6D Al6B Al6B 43.3(7) . 16
Al6C Al6B Al6B 127.1(15) 9 16
Al5A Al6B Al6B 56.05(15) 5 16
Si6D Al6B Al6B 114.9(3) 5 16
Al6A Al6B Al6C 34.3(17) . 5
Al6B Al6B Al6C 15.2(14) 5 5
Al6B Al6B Al6C 61.7(15) 9 5
Al6C Al6B Al6C 107(3) . 5
Si6D Al6B Al6C 121.4(15) 9 5
Si6D Al6B Al6C 47.2(16) . 5
Al6C Al6B Al6C 84.3(14) 9 5
Al5A Al6B Al6C 138.6(15) 5 5
Si6D Al6B Al6C 38.5(15) 5 5
Al6B Al6B Al6C 87.2(15) 16 5
Al6A Al6B Al5B 167.5(7) . 5
Al6B Al6B Al5B 158.5(5) 5 5
Al6B Al6B Al5B 139.1(5) 9 5
Al6C Al6B Al5B 42(3) . 5
Si6D Al6B Al5B 60.7(9) 9 5
Si6D Al6B Al5B 104.9(9) . 5
Al6C Al6B Al5B 107.9(13) 9 5
Al5A Al6B Al5B 13.0(3) 5 5
Si6D Al6B Al5B 148.9(5) 5 5
Al6B Al6B Al5B 62.5(3) 16 5
Al6C Al6B Al5B 148.9(16) 5 5
Al6B Al6C Al6B 139(5) 16 .
Al6B Al6C Al5A 109(3) 16 5
Al6B Al6C Al5A 109(3) . 5
Al6B Al6C Si6D 70(3) 16 .
Al6B Al6C Si6D 70(3) . .
Al5A Al6C Si6D 172(5) 5 .
Al6B Al6C Si6D 49.4(13) 16 10
Al6B Al6C Si6D 143(5) . 10
Al5A Al6C Si6D 67(2) 5 10
Si6D Al6C Si6D 108(3) . 10
Al6B Al6C Si6D 143(5) 16 9
Al6B Al6C Si6D 49.4(13) . 9
Al5A Al6C Si6D 67(2) 5 9
Si6D Al6C Si6D 108(3) . 9
Si6D Al6C Si6D 101(3) 10 9
Al6B Al6C Al5B 110(3) 16 5
Al6B Al6C Al5B 110(3) . 5
Al5A Al6C Al5B 17.4(11) 5 5
Si6D Al6C Al5B 171(4) . 5
Si6D Al6C Al5B 77(2) 10 5
Si6D Al6C Al5B 77(2) 9 5
Al6B Al6C Al6A 126(4) 16 .
Al6B Al6C Al6A 13.7(11) . .
Al5A Al6C Al6A 120(2) 5 .
Si6D Al6C Al6A 58.0(17) . .
Si6D Al6C Al6A 136(4) 10 .
Si6D Al6C Al6A 55.2(8) 9 .
Al5B Al6C Al6A 123.3(17) 5 .
Al6B Al6C Al6A 13.7(11) 16 16
Al6B Al6C Al6A 126(4) . 16
Al5A Al6C Al6A 120(2) 5 16
Si6D Al6C Al6A 58.0(17) . 16
Si6D Al6C Al6A 55.2(8) 10 16
Si6D Al6C Al6A 136(4) 9 16
Al5B Al6C Al6A 123.3(17) 5 16
Al6A Al6C Al6A 113(3) . 16
Al6B Al6C Al6B 30.6(17) 16 18
Al6B Al6C Al6B 109(4) . 18
Al5A Al6C Al6B 138.9(17) 5 18
Si6D Al6C Al6B 39.4(13) . 18
Si6D Al6C Al6B 73.1(13) 10 18
Si6D Al6C Al6B 133(4) 9 18
Al5B Al6C Al6B 140.8(13) 5 18
Al6A Al6C Al6B 96(3) . 18
Al6A Al6C Al6B 18.9(7) 16 18
Al6B Al6C Al6B 109(4) 16 5
Al6B Al6C Al6B 30.6(17) . 5
Al5A Al6C Al6B 138.9(17) 5 5
Si6D Al6C Al6B 39.4(13) . 5
Si6D Al6C Al6B 133(4) 10 5
Si6D Al6C Al6B 73.1(13) 9 5
Al5B Al6C Al6B 140.8(13) 5 5
Al6A Al6C Al6B 18.9(7) . 5
Al6A Al6C Al6B 96(3) 16 5
Al6B Al6C Al6B 78(2) 18 5
Al6B Al6C Al6C 102(3) 16 14
Al6B Al6C Al6C 102(3) . 14
Al5A Al6C Al6C 37(3) 5 14
Si6D Al6C Al6C 135(2) . 14
Si6D Al6C Al6C 52.3(17) 10 14
Si6D Al6C Al6C 52.3(17) 9 14
Al5B Al6C Al6C 54(2) 5 14
Al6A Al6C Al6C 104.8(19) . 14
Al6A Al6C Al6C 104.8(19) 16 14
Al6B Al6C Al6C 119.2(16) 18 14
Al6B Al6C Al6C 119.2(16) 5 14
Al6B Si6D Al6B 164.6(12) 18 5
Al6B Si6D Al6C 93.0(10) 18 .
Al6B Si6D Al6C 93.0(10) 5 .
Al6B Si6D Al6B 138.8(10) 18 .
Al6B Si6D Al6B 46.3(15) 5 .
Al6C Si6D Al6B 46.8(7) . .
Al6B Si6D Al6B 46.3(15) 18 16
Al6B Si6D Al6B 138.8(10) 5 16
Al6C Si6D Al6B 46.8(7) . 16
Al6B Si6D Al6B 93.4(15) . 16
Al6B Si6D Al6A 155.4(12) 18 .
Al6B Si6D Al6A 23.3(7) 5 .
Al6C Si6D Al6A 70.1(6) . .
Al6B Si6D Al6A 24.1(6) . .
Al6B Si6D Al6A 115.4(9) 16 .
Al6B Si6D Al6A 23.3(7) 18 16
Al6B Si6D Al6A 155.4(12) 5 16
Al6C Si6D Al6A 70.1(6) . 16
Al6B Si6D Al6A 115.4(9) . 16
Al6B Si6D Al6A 24.1(6) 16 16
Al6A Si6D Al6A 134.5(9) . 16
Al6B Si6D Al5A 86.3(10) 18 9
Al6B Si6D Al5A 86.3(10) 5 9
Al6C Si6D Al5A 174(2) . 9
Al6B Si6D Al5A 132.6(8) . 9
Al6B Si6D Al5A 132.6(8) 16 9
Al6A Si6D Al5A 108.7(5) . 9
Al6A Si6D Al5A 108.7(5) 16 9
Al6B Si6D Al6C 46.1(18) 18 18
Al6B Si6D Al6C 121(2) 5 18
Al6C Si6D Al6C 132(3) . 18
Al6B Si6D Al6C 152(2) . 18
Al6B Si6D Al6C 90(2) 16 18
Al6A Si6D Al6C 135.5(18) . 18
Al6A Si6D Al6C 65.5(19) 16 18
Al5A Si6D Al6C 45(2) 9 18
Al6B Si6D Al6C 121(2) 18 5
Al6B Si6D Al6C 46.1(18) 5 5
Al6C Si6D Al6C 132(3) . 5
Al6B Si6D Al6C 90(2) . 5
Al6B Si6D Al6C 152(2) 16 5
Al6A Si6D Al6C 65.5(19) . 5
Al6A Si6D Al6C 135.5(18) 16 5
Al5A Si6D Al6C 45(2) 9 5
Al6C Si6D Al6C 75(3) 18 5
Al6B Si6D Al5B 88.0(10) 18 9
Al6B Si6D Al5B 88.0(10) 5 9
Al6C Si6D Al5B 172(2) . 9
Al6B Si6D Al5B 133.1(7) . 9
Al6B Si6D Al5B 133.1(7) 16 9
Al6A Si6D Al5B 111.3(5) . 9
Al6A Si6D Al5B 111.3(5) 16 9
Al5A Si6D Al5B 13.8(3) 9 9
Al6C Si6D Al5B 53(2) 18 9
Al6C Si6D Al5B 53(2) 5 9
Al6B Si6D Al6B 22.9(8) 18 23
Al6B Si6D Al6B 151.2(8) 5 23
Al6C Si6D Al6B 73.3(8) . 23
Al6B Si6D Al6B 116.7(9) . 23
Al6B Si6D Al6B 29.5(7) 16 23
Al6A Si6D Al6B 133.0(7) . 23
Al6A Si6D Al6B 7.9(5) 16 23
Al5A Si6D Al6B 104.8(4) 9 23
Al6C Si6D Al6B 60.4(19) 18 23
Al6C Si6D Al6B 128.0(17) 5 23
Al5B Si6D Al6B 109.2(4) 9 23

loop_
_geom_bond_atom_site_label_1
_geom_bond_atom_site_label_2
_geom_bond_distance
_geom_bond_site_symmetry_2
Ru1 Si6D 2.308(10) 21
Ru1 Si6D 2.308(10) 9
Ru1 Si6D 2.308(10) 17
Ru1 Si6D 2.308(10) 5
Ru1 Si6D 2.308(10) 13
Ru1 Si6D 2.308(10) .
Ru1 Si6D 2.308(10) 22
Ru1 Si6D 2.308(10) 10
Ru1 Si6D 2.308(10) 18
Ru1 Si6D 2.308(10) 6
Ru1 Si6D 2.308(10) 14
Ru1 Si6D 2.308(10) 2
Si2 Al4 2.7947(7) 21_666
Si2 Al4 2.7947(7) 9
Si2 Al4 2.7947(7) 17_666
Si2 Al4 2.7947(7) 5
Si2 Al4 2.7947(7) 13_666
Si2 Al4 2.7947(7) 22_565
Si2 Al4 2.7947(7) 10_656
Si2 Al4 2.7947(7) 6_566
Si2 Al4 2.7947(7) 18_655
Si2 Al4 2.7947(7) 2_665
Si2 Al4 2.7947(7) 14_556
Si2 Al4 2.7947(7) .
Ru3 Si6D 2.213(10) 9
Ru3 Si6D 2.213(10) 22_565
Ru3 Al5B 2.343(3) 5
Ru3 Al5B 2.343(3) 17_565
Ru3 Al5A 2.5014(14) 5
Ru3 Al5A 2.5014(14) 17_565
Ru3 Al4 2.5767(5) .
Ru3 Al4 2.5767(5) 2_665
Ru3 Al4 2.5767(5) 14
Ru3 Al4 2.5767(5) 13_665
Ru3 Al4 2.5898(7) 6_565
Ru3 Al4 2.5898(7) 5
Al4 Al6B 2.377(5) 9
Al4 Al6B 2.377(5) 23_655
Al4 Al6C 2.67(5) 9
Al4 Al6C 2.67(5) 10_655
Al4 Al6A 2.696(8) 16_655
Al4 Al6A 2.696(8) .
Al4 Al4 2.8603(13) 2_665
Al4 Al6B 2.870(10) .
Al5A Al5B 0.62(2) .
Al5A Al6C 1.21(6) 22
Al5A Al6C 1.21(6) 9
Al5A Al5B 1.23(2) 13_655
Al5A Si6D 1.578(13) 6
Al5A Si6D 1.578(13) 5
Al5A Al5A 1.852(8) 13_655
Al5A Al6B 1.925(16) 11
Al5A Al6B 1.925(16) 22
Al5A Al6B 1.925(16) 9
Al5A Al6B 1.925(16) 24
Al5B Al5B 0.61(4) 13_655
Al5B Al6C 1.66(6) 22
Al5B Al6C 1.66(6) 9
Al5B Si6D 2.03(2) 6
Al5B Si6D 2.03(2) 5
Al5B Al6C 2.18(6) 10_655
Al5B Al6C 2.18(6) 21_655
Al5B Al6B 2.33(2) 11
Al5B Al6B 2.33(2) 24
Al5B Al6B 2.33(2) 22
Al6A Al6B 0.626(17) .
Al6A Al6B 0.626(17) 9
Al6A Al6B 0.626(17) 5
Al6A Si6D 1.514(6) .
Al6A Si6D 1.514(6) 9
Al6A Si6D 1.514(6) 5
Al6A Al6C 1.68(3) 5
Al6A Al6C 1.68(3) 9
Al6A Al6C 1.68(3) .
Al6B Al6B 1.08(3) 5
Al6B Al6B 1.08(3) 9
Al6B Al6C 1.15(2) .
Al6B Si6D 1.209(6) 9
Al6B Si6D 1.477(10) .
Al6B Al6C 1.90(5) 9
Al6B Si6D 2.091(16) 5
Al6B Al6B 2.15(2) 16
Al6B Al6C 2.16(3) 5
Al6C Si6D 1.40(6) .
Al6C Si6D 1.58(4) 10
Al6C Si6D 1.58(4) 9
Al6C Al6C 1.94(11) 14
